data_2211916
loop_
_publ_author_name
'Pei-Yuan, Yao'
'Jian-Gong, Wang'

_publ_section_title (<i>Z</i>)-6-Methoxy-4-(2-methoxyimino-2-phenylethoxy)-7-methylisobenzofuran-3(1<i>H</i>)-one
_journal_coeditor_code OM2068
_journal_issue 1
_journal_name_full 'Acta Crystallographica Section E'
_journal_page_first o398
_journal_page_last o399
_journal_paper_doi 10.1107/S1600536806054481
_journal_volume 63
_journal_year 2007
_chemical_formula_iupac 'C19 H19 N O5'
_chemical_formula_moiety 'C19 H19 N O5'
_chemical_formula_sum 'C19 H19 N O5'
_chemical_formula_weight 341.35
_chemical_name_systematic (Z)-6-Methoxy-4-(2-methoxyimino-2-phenylethoxy)-7-methylisobenzofuran-3(1H)-one
_space_group_IT_number 14
_symmetry_cell_setting monoclinic
_symmetry_space_group_name_Hall '-P 2ybc'
_symmetry_space_group_name_H-M 'P 1 21/c 1'
_atom_sites_solution_hydrogens geom
_atom_sites_solution_primary direct
_atom_sites_solution_secondary difmap
_cell_angle_alpha 90.00
_cell_angle_beta 105.307(3)
_cell_angle_gamma 90.00
_cell_formula_units_Z 4
_cell_length_a 9.3964(2)
_cell_length_b 19.445(4)
_cell_length_c 9.8521(2)
_cell_measurement_reflns_used 2369
_cell_measurement_temperature 294(2)
_cell_measurement_theta_max 23.41
_cell_measurement_theta_min 2.39
_cell_volume 1736.2(4)
_computing_cell_refinement 'SAINT (Bruker, 1997)'
_computing_data_collection 'SMART (Bruker, 1997)'
_computing_data_reduction SAINT
_computing_molecular_graphics 'SHELXTL (Bruker, 1997)'
_computing_publication_material SHELXL97
_computing_structure_refinement 'SHELXL97 (Sheldrick, 1997)'
_computing_structure_solution 'SHELXS97 (Sheldrick, 1997)'
_diffrn_ambient_temperature 294(2)
_diffrn_measured_fraction_theta_full 1.000
_diffrn_measured_fraction_theta_max 1.000
_diffrn_measurement_device_type 'Bruker SMART 1000'
_diffrn_measurement_method '\f and \w'
_diffrn_radiation_monochromator graphite
_diffrn_radiation_source 'fine-focus sealed tube'
_diffrn_radiation_type MoK\a
_diffrn_radiation_wavelength 0.71073
_diffrn_reflns_av_R_equivalents 0.0329
_diffrn_reflns_av_sigmaI/netI 0.0378
_diffrn_reflns_limit_h_max 8
_diffrn_reflns_limit_h_min -11
_diffrn_reflns_limit_k_max 22
_diffrn_reflns_limit_k_min -23
_diffrn_reflns_limit_l_max 11
_diffrn_reflns_limit_l_min -11
_diffrn_reflns_number 8700
_diffrn_reflns_theta_full 25.02
_diffrn_reflns_theta_max 25.02
_diffrn_reflns_theta_min 2.09
_diffrn_standards_decay_% 0
_diffrn_standards_interval_count 0
_diffrn_standards_interval_time 0
_diffrn_standards_number 0
_exptl_absorpt_coefficient_mu 0.095
_exptl_absorpt_correction_T_max 0.981
_exptl_absorpt_correction_T_min 0.972
_exptl_absorpt_correction_type multi-scan
_exptl_absorpt_process_details '(SADABS; Sheldrick, 1990)'
_exptl_crystal_colour colourless
_exptl_crystal_density_diffrn 1.306
_exptl_crystal_density_method 'not measured'
_exptl_crystal_description block
_exptl_crystal_F_000 720
_exptl_crystal_size_max 0.30
_exptl_crystal_size_mid 0.26
_exptl_crystal_size_min 0.20
_refine_diff_density_max 0.356
_refine_diff_density_min -0.162
_refine_ls_extinction_method none
_refine_ls_goodness_of_fit_ref 1.022
_refine_ls_hydrogen_treatment constr
_refine_ls_matrix_type full
_refine_ls_number_parameters 229
_refine_ls_number_reflns 3057
_refine_ls_number_restraints 6
_refine_ls_restrained_S_all 1.028
_refine_ls_R_factor_all 0.0850
_refine_ls_R_factor_gt 0.0452
_refine_ls_shift/su_max 0.001
_refine_ls_shift/su_mean 0.000
_refine_ls_structure_factor_coef Fsqd
_refine_ls_weighting_details 'calc w=1/[\s^2^(Fo^2^)+(0.0775P)^2^+0.1213P] where P=(Fo^2^+2Fc^2^)/3'
_refine_ls_weighting_scheme calc
_refine_ls_wR_factor_gt 0.1177
_refine_ls_wR_factor_ref 0.1442
_reflns_number_gt 1900
_reflns_number_total 3057
_reflns_threshold_expression I>2\s(I)
_cod_data_source_file om2068.cif
_cod_data_source_block I
_cod_depositor_comments
;
The following automatic conversions were performed:
'_symmetry_cell_setting' value 'Monoclinic' changed to 'monoclinic'
according to '/home/saulius/struct/CIF-dictionaries/cif_core.dic'
dictionary named 'cif_core.dic' version 2.4.1 from 2010-06-29.

Automatic conversion script
Id: cif_fix_enum 1527 2010-12-29 10:47:43Z saulius 

The following automatic conversions were performed:

'_symmetry_cell_setting' value 'Monoclinic' changed to 'monoclinic'
according to /home/saulius/struct/CIF-dictionaries/cif_core.dic
dictionary named 'cif_core.dic' version 2.4.1 from 2010-06-29.

Automatic conversion script
Id: cif_fix_values 1715 2011-07-08 13:25:40Z adriana 
;
_cod_original_cell_volume 1736.3(5)
_cod_original_sg_symbol_H-M 'P 21/c'
_cod_database_code 2211916
_cod_database_fobs_code 2211916

loop_
_symmetry_equiv_pos_as_xyz
'x, y, z'
'-x, y+1/2, -z+1/2'
'-x, -y, -z'
'x, -y-1/2, z-1/2'

loop_
_atom_site_type_symbol
_atom_site_label
_atom_site_fract_x
_atom_site_fract_y
_atom_site_fract_z
_atom_site_U_iso_or_equiv
_atom_site_adp_type
_atom_site_calc_flag
_atom_site_refinement_flags
_atom_site_occupancy
O O1 0.4365(2) 0.62799(9) 0.8464(2) 0.0843(6) Uani d . 1
O O2 0.2949(2) 0.59862(9) 0.6357(2) 0.0871(6) Uani d . 1
O O3 0.09117(16) 0.48348(7) 0.67613(15) 0.0528(4) Uani d . 1
O O4 -0.12195(19) 0.32628(9) 0.7659(2) 0.0834(6) Uani d . 1
O O5 0.17559(18) 0.43250(9) 1.17123(16) 0.0650(5) Uani d . 1
N N1 0.0025(2) 0.30814(11) 0.7234(2) 0.0682(6) Uani d . 1
C C1 0.3947(3) 0.53375(15) 1.2516(3) 0.0785(8) Uani d . 1
H H1A 0.4870 0.5559 1.2551 0.118 Uiso calc R 1
H H1B 0.4129 0.4913 1.3032 0.118 Uiso calc R 1
H H1C 0.3357 0.5633 1.2928 0.118 Uiso calc R 1
C C2 0.3139(2) 0.51916(11) 1.1004(3) 0.0566(6) Uani d . 1
C C3 0.3427(2) 0.55431(11) 0.9892(3) 0.0552(6) Uani d . 1
C C4 0.4536(3) 0.61048(12) 0.9908(3) 0.0756(8) Uani d . 1
H H4A 0.4341 0.6500 1.0431 0.091 Uiso calc R 1
H H4B 0.5530 0.5943 1.0336 0.091 Uiso calc R 1
C C5 0.3270(3) 0.58944(12) 0.7594(4) 0.0670(7) Uani d . 1
C C6 0.2704(2) 0.54224(10) 0.8498(2) 0.0514(6) Uani d . 1
C C7 0.1605(2) 0.49198(10) 0.8147(2) 0.0450(5) Uani d . 1
C C8 0.1292(2) 0.45491(10) 0.9229(2) 0.0468(5) Uani d . 1
H H8 0.0572 0.4209 0.9025 0.056 Uiso calc R 1
C C9 0.2047(2) 0.46810(11) 1.0628(2) 0.0517(6) Uani d . 1
C C10 0.0816(3) 0.37364(13) 1.1389(3) 0.0722(7) Uani d . 1
H H10A -0.0140 0.3874 1.0829 0.108 Uiso calc R 1
H H10B 0.0722 0.3530 1.2247 0.108 Uiso calc R 1
H H10C 0.1235 0.3409 1.0876 0.108 Uiso calc R 1
C C11 -0.0159(2) 0.42917(11) 0.6393(2) 0.0549(6) Uani d . 1
H H11A -0.0676 0.4330 0.5404 0.066 Uiso calc R 1
H H11B -0.0878 0.4342 0.6934 0.066 Uiso calc R 1
C C12 0.0543(2) 0.35916(11) 0.6667(2) 0.0507(6) Uani d . 1
C C13 0.1922(3) 0.34371(10) 0.6274(2) 0.0498(6) Uani d . 1
C C14 0.2294(3) 0.37777(12) 0.5185(2) 0.0636(7) Uani d . 1
H H14 0.1683 0.4124 0.4702 0.076 Uiso calc R 1
C C15 0.3567(3) 0.36079(15) 0.4808(3) 0.0766(8) Uani d . 1
H H15 0.3801 0.3836 0.4066 0.092 Uiso calc R 1
C C16 0.4485(3) 0.31041(16) 0.5523(3) 0.0810(8) Uani d . 1
H H16 0.5340 0.2989 0.5267 0.097 Uiso calc R 1
C C17 0.4133(3) 0.27688(13) 0.6625(3) 0.0773(8) Uani d . 1
H H17 0.4758 0.2429 0.7115 0.093 Uiso calc R 1
C C18 0.2875(3) 0.29311(11) 0.7002(3) 0.0627(7) Uani d . 1
H H18 0.2653 0.2703 0.7749 0.075 Uiso calc R 1
C C19 -0.1645(4) 0.26556(17) 0.8323(4) 0.1122(12) Uani d U 1
H H19A -0.1927 0.2296 0.7638 0.168 Uiso calc R 1
H H19B -0.2461 0.2766 0.8698 0.168 Uiso calc R 1
H H19C -0.0826 0.2505 0.9070 0.168 Uiso calc R 1

loop_
_atom_site_aniso_label
_atom_site_aniso_U_11
_atom_site_aniso_U_22
_atom_site_aniso_U_33
_atom_site_aniso_U_12
_atom_site_aniso_U_13
_atom_site_aniso_U_23
O1 0.0761(12) 0.0576(11) 0.1103(17) -0.0223(10) 0.0087(11) 0.0079(10)
O2 0.0885(14) 0.0728(12) 0.0948(15) -0.0149(10) 0.0151(12) 0.0236(11)
O3 0.0581(9) 0.0407(8) 0.0541(10) -0.0036(7) 0.0050(7) 0.0020(7)
O4 0.0724(13) 0.0670(11) 0.1126(15) -0.0039(10) 0.0274(11) 0.0105(10)
O5 0.0686(11) 0.0691(11) 0.0533(10) -0.0049(9) 0.0090(8) -0.0004(8)
N1 0.0617(13) 0.0640(13) 0.0750(14) -0.0053(11) 0.0114(11) -0.0037(11)
C1 0.0699(17) 0.0809(18) 0.0716(18) 0.0005(15) -0.0044(14) -0.0228(14)
C2 0.0470(13) 0.0497(13) 0.0660(16) 0.0056(11) 0.0022(11) -0.0166(12)
C3 0.0460(13) 0.0386(12) 0.0753(17) 0.0030(10) 0.0058(12) -0.0117(11)
C4 0.0580(16) 0.0490(14) 0.110(2) -0.0073(12) 0.0047(15) -0.0185(15)
C5 0.0585(16) 0.0434(13) 0.095(2) -0.0024(12) 0.0136(15) 0.0042(14)
C6 0.0477(13) 0.0331(11) 0.0709(16) 0.0019(10) 0.0114(11) -0.0033(10)
C7 0.0438(12) 0.0340(10) 0.0542(14) 0.0043(9) 0.0075(10) -0.0026(10)
C8 0.0432(12) 0.0410(11) 0.0529(14) -0.0005(10) 0.0068(10) -0.0050(10)
C9 0.0490(13) 0.0503(13) 0.0533(14) 0.0066(11) 0.0094(11) -0.0034(11)
C10 0.0817(18) 0.0674(16) 0.0654(16) -0.0045(15) 0.0157(14) 0.0072(13)
C11 0.0500(13) 0.0515(13) 0.0539(13) -0.0046(11) -0.0028(11) 0.0017(11)
C12 0.0587(14) 0.0386(11) 0.0468(13) -0.0100(11) -0.0004(11) -0.0001(10)
C13 0.0608(14) 0.0360(11) 0.0462(13) -0.0031(10) 0.0027(11) -0.0062(10)
C14 0.0764(18) 0.0591(14) 0.0500(14) 0.0034(13) 0.0071(13) -0.0004(12)
C15 0.089(2) 0.0819(19) 0.0601(17) -0.0013(17) 0.0222(15) -0.0085(14)
C16 0.0757(19) 0.0829(19) 0.084(2) 0.0055(17) 0.0214(16) -0.0309(17)
C17 0.0795(19) 0.0531(15) 0.092(2) 0.0127(15) 0.0101(16) -0.0099(15)
C18 0.0718(17) 0.0418(12) 0.0676(16) 0.0005(12) 0.0065(13) -0.0007(11)
C19 0.099(2) 0.097(2) 0.149(3) -0.0284(19) 0.049(2) 0.032(2)

loop_
_atom_type_symbol
_atom_type_description
_atom_type_scat_dispersion_real
_atom_type_scat_dispersion_imag
_atom_type_scat_source
C C 0.0033 0.0016 'International Tables Vol C Tables 4.2.6.8 and 6.1.1.4'
H H 0.0000 0.0000 'International Tables Vol C Tables 4.2.6.8 and 6.1.1.4'
N N 0.0061 0.0033 'International Tables Vol C Tables 4.2.6.8 and 6.1.1.4'
O O 0.0106 0.0060 'International Tables Vol C Tables 4.2.6.8 and 6.1.1.4'

loop_
_geom_angle_atom_site_label_1
_geom_angle_atom_site_label_2
_geom_angle_atom_site_label_3
_geom_angle
C5 O1 C4 111.1(2)
C7 O3 C11 117.48(16)
N1 O4 C19 106.4(2)
C9 O5 C10 118.25(17)
C12 N1 O4 112.2(2)
C2 C1 H1A 109.5
C2 C1 H1B 109.5
H1A C1 H1B 109.5
C2 C1 H1C 109.5
H1A C1 H1C 109.5
H1B C1 H1C 109.5
C3 C2 C9 115.1(2)
C3 C2 C1 122.6(2)
C9 C2 C1 122.4(2)
C2 C3 C6 123.9(2)
C2 C3 C4 129.2(2)
C6 C3 C4 106.9(2)
O1 C4 C3 105.4(2)
O1 C4 H4A 110.7
C3 C4 H4A 110.7
O1 C4 H4B 110.7
C3 C4 H4B 110.7
H4A C4 H4B 108.8
O2 C5 O1 120.2(2)
O2 C5 C6 132.7(2)
O1 C5 C6 107.1(2)
C3 C6 C7 120.1(2)
C3 C6 C5 109.5(2)
C7 C6 C5 130.4(2)
O3 C7 C8 124.65(19)
O3 C7 C6 117.43(19)
C8 C7 C6 117.9(2)
C7 C8 C9 120.6(2)
C7 C8 H8 119.7
C9 C8 H8 119.7
O5 C9 C8 121.8(2)
O5 C9 C2 115.9(2)
C8 C9 C2 122.3(2)
O5 C10 H10A 109.5
O5 C10 H10B 109.5
H10A C10 H10B 109.5
O5 C10 H10C 109.5
H10A C10 H10C 109.5
H10B C10 H10C 109.5
O3 C11 C12 112.02(17)
O3 C11 H11A 109.2
C12 C11 H11A 109.2
O3 C11 H11B 109.2
C12 C11 H11B 109.2
H11A C11 H11B 107.9
N1 C12 C13 114.4(2)
N1 C12 C11 125.0(2)
C13 C12 C11 120.64(19)
C14 C13 C18 118.6(2)
C14 C13 C12 121.6(2)
C18 C13 C12 119.8(2)
C13 C14 C15 120.5(2)
C13 C14 H14 119.7
C15 C14 H14 119.7
C16 C15 C14 120.3(3)
C16 C15 H15 119.9
C14 C15 H15 119.9
C15 C16 C17 119.5(3)
C15 C16 H16 120.2
C17 C16 H16 120.2
C18 C17 C16 120.6(3)
C18 C17 H17 119.7
C16 C17 H17 119.7
C17 C18 C13 120.5(3)
C17 C18 H18 119.8
C13 C18 H18 119.8
O4 C19 H19A 109.5
O4 C19 H19B 109.5
H19A C19 H19B 109.5
O4 C19 H19C 109.5
H19A C19 H19C 109.5
H19B C19 H19C 109.5

loop_
_geom_bond_atom_site_label_1
_geom_bond_atom_site_label_2
_geom_bond_distance
O1 C5 1.374(3)
O1 C4 1.430(3)
O2 C5 1.190(3)
O3 C7 1.359(2)
O3 C11 1.437(2)
O4 N1 1.388(3)
O4 C19 1.456(3)
O5 C9 1.360(3)
O5 C10 1.429(3)
N1 C12 1.295(3)
C1 C2 1.510(3)
C1 H1A 0.9600
C1 H1B 0.9600
C1 H1C 0.9600
C2 C3 1.378(3)
C2 C9 1.406(3)
C3 C6 1.382(3)
C3 C4 1.507(3)
C4 H4A 0.9700
C4 H4B 0.9700
C5 C6 1.472(4)
C6 C7 1.397(3)
C7 C8 1.382(3)
C8 C9 1.397(3)
C8 H8 0.9300
C10 H10A 0.9600
C10 H10B 0.9600
C10 H10C 0.9600
C11 C12 1.506(3)
C11 H11A 0.9700
C11 H11B 0.9700
C12 C13 1.478(3)
C13 C14 1.382(3)
C13 C18 1.395(3)
C14 C15 1.383(4)
C14 H14 0.9300
C15 C16 1.371(4)
C15 H15 0.9300
C16 C17 1.379(4)
C16 H16 0.9300
C17 C18 1.366(4)
C17 H17 0.9300
C18 H18 0.9300
C19 H19A 0.9600
C19 H19B 0.9600
C19 H19C 0.9600

loop_
_geom_torsion_atom_site_label_1
_geom_torsion_atom_site_label_2
_geom_torsion_atom_site_label_3
_geom_torsion_atom_site_label_4
_geom_torsion
C19 O4 N1 C12 -177.7(2)
C9 C2 C3 C6 0.8(3)
C1 C2 C3 C6 -179.9(2)
C9 C2 C3 C4 -178.5(2)
C1 C2 C3 C4 0.8(4)
C5 O1 C4 C3 0.8(3)
C2 C3 C4 O1 179.8(2)
C6 C3 C4 O1 0.4(2)
C4 O1 C5 O2 177.9(2)
C4 O1 C5 C6 -1.6(3)
C2 C3 C6 C7 0.2(3)
C4 C3 C6 C7 179.65(19)
C2 C3 C6 C5 179.2(2)
C4 C3 C6 C5 -1.3(2)
O2 C5 C6 C3 -177.6(3)
O1 C5 C6 C3 1.8(2)
O2 C5 C6 C7 1.3(5)
O1 C5 C6 C7 -179.3(2)
C11 O3 C7 C8 -4.1(3)
C11 O3 C7 C6 176.50(18)
C3 C6 C7 O3 178.59(18)
C5 C6 C7 O3 -0.2(3)
C3 C6 C7 C8 -0.9(3)
C5 C6 C7 C8 -179.7(2)
O3 C7 C8 C9 -178.85(18)
C6 C7 C8 C9 0.6(3)
C10 O5 C9 C8 9.5(3)
C10 O5 C9 C2 -171.1(2)
C7 C8 C9 O5 179.78(19)
C7 C8 C9 C2 0.4(3)
C3 C2 C9 O5 179.52(19)
C1 C2 C9 O5 0.2(3)
C3 C2 C9 C8 -1.1(3)
C1 C2 C9 C8 179.6(2)
C7 O3 C11 C12 -67.5(2)
O4 N1 C12 C13 176.46(16)
O4 N1 C12 C11 -4.1(3)
O3 C11 C12 N1 137.1(2)
O3 C11 C12 C13 -43.5(3)
N1 C12 C13 C14 152.3(2)
C11 C12 C13 C14 -27.2(3)
N1 C12 C13 C18 -27.0(3)
C11 C12 C13 C18 153.50(19)
C18 C13 C14 C15 1.5(3)
C12 C13 C14 C15 -177.9(2)
C13 C14 C15 C16 -0.8(4)
C14 C15 C16 C17 -0.2(4)
C15 C16 C17 C18 0.4(4)
C16 C17 C18 C13 0.3(4)
C14 C13 C18 C17 -1.2(3)
C12 C13 C18 C17 178.1(2)

loop_
_cod_related_entry_id
_cod_related_entry_database
_cod_related_entry_code
1 ChemSpider 30655141
